data_2108409
loop_
_publ_author_name
'K\"ohler, Christian'
'L\"ubben, Jens'
'Krause, Lennard'
'Hoffmann, Christina'
'Herbst-Irmer, Regine'
'Stalke, Dietmar'

_publ_section_title
;
 Comparison of different strategies for modelling hydrogen atoms in charge
 density analyses
;
_journal_issue 3
_journal_name_full 'Acta Crystallographica Section B'
_journal_page_first
;
;
_journal_paper_doi 10.1107/S2052520619004517
_journal_volume 75
_journal_year 2019
_chemical_formula_moiety 'C26 H19 P S'
_chemical_formula_sum 'C26 H19 P S'
_chemical_formula_weight 394.44
_space_group_IT_number 2
_symmetry_cell_setting triclinic
_symmetry_space_group_name_Hall '-P 1'
_symmetry_space_group_name_H-M 'P -1'
_audit_conform_dict_location ftp://ftp.iucr.org/pub/cif_core.dic
_audit_conform_dict_name cif_core.dic
_audit_conform_dict_version 2.3
_audit_creation_date '03-May-19 T09:44:20-00:00'
_audit_creation_method 'XD routine XDCIF'
_cell_angle_alpha 101.55(2)
_cell_angle_beta 91.23(2)
_cell_angle_gamma 112.05(2)
_cell_formula_units_Z 4
_cell_length_a 10.223(2)
_cell_length_b 12.326(2)
_cell_length_c 17.357(3)
_cell_measurement_reflns_used 9960
_cell_measurement_temperature 100(2)
_cell_measurement_theta_max 54.65
_cell_measurement_theta_min 1.20
_cell_volume 1974.8(7)
_computing_molecular_graphics 'Volkov et al, (2006)'
_computing_publication_material 'Volkov et al, (2006)'
_computing_structure_refinement 'Volkov et al, (2006)'
_diffrn_ambient_temperature 100(2)
_diffrn_measured_fraction_theta_full 1.000
_diffrn_measured_fraction_theta_max 0.967
_diffrn_measurement_device_type 'Bruker Smart APEX II Ultra'
_diffrn_reflns_av_R_equivalents 0.0225
_diffrn_reflns_av_sigmaI/netI 0.0117
_diffrn_reflns_limit_h_max 23
_diffrn_reflns_limit_h_min -23
_diffrn_reflns_limit_k_max 28
_diffrn_reflns_limit_k_min -28
_diffrn_reflns_limit_l_max 39
_diffrn_reflns_limit_l_min -39
_diffrn_reflns_number 299913
_diffrn_reflns_theta_full 25.242
_diffrn_reflns_theta_max 54.65
_diffrn_reflns_theta_min 1.20
_diffrn_source 'BRUKER Rotating Anode'
_exptl_absorpt_coefficient_mu 0.254
_exptl_absorpt_correction_T_max 0.9726
_exptl_absorpt_correction_T_min 0.9463
_exptl_absorpt_correction_type multi-scan
_exptl_absorpt_process_details SADABS-2016/2
_exptl_crystal_colour yellow
_exptl_crystal_density_diffrn 1.327
_exptl_crystal_description block
_exptl_crystal_F_000 824
_exptl_crystal_size_max 0.22
_exptl_crystal_size_mid 0.19
_exptl_crystal_size_min 0.11
_refine_diff_density_max 0.197
_refine_diff_density_min -0.205
_refine_diff_density_rms 0.033
_refine_ls_extinction_method none
_refine_ls_goodness_of_fit_ref 1.592
_refine_ls_matrix_type full
_refine_ls_number_parameters 816
_refine_ls_number_reflns 41640
_refine_ls_number_restraints 0
_refine_ls_R_factor_all 0.016
_refine_ls_R_factor_gt 0.014
_refine_ls_shift/su_max 0
_refine_ls_structure_factor_coef Fsqd
_refine_ls_weighting_details
;
        calc w2 = 1/[s^2^(Fo^2^)]
;
_refine_ls_weighting_scheme calc
_refine_ls_wR_factor_ref 0.022
_reflns_number_gt 41917
_reflns_number_total 48281
_reflns_threshold_expression >2sigma(I)
_cod_data_source_file bm5108sup1.cif
_cod_data_source_block SPAnH_SHADE
_cod_original_sg_symbol_H-M P-1
_cod_database_code 2108409

loop_
_space_group_symop_id
_space_group_symop_operation_xyz
1 +X,+Y,+Z
2 -X,-Y,-Z

loop_
_atom_local_axes_atom_label
_atom_local_axes_atom0
_atom_local_axes_ax1
_atom_local_axes_atom1
_atom_local_axes_atom2
_atom_local_axes_ax2
S(1) P(1) Z S(1) C(1) Y
S(2) P(2) Z S(2) C(27) Y
P(1) S(1) Z P(1) C(21) X
P(2) S(2) Z P(2) C(47) X
C(1) P(1) Z C(1) C(14) X
C(2) C(1) X C(2) C(7) Y
C(3) C(2) X C(3) C(4) Y
C(4) C(3) X C(4) C(5) Y
C(5) C(4) X C(5) C(6) Y
C(6) C(5) X C(6) C(7) Y
C(7) C(2) X C(7) C(8) Y
C(8) C(1) Z C(8) C(9) Y
C(9) C(8) X C(9) C(14) Y
C(10) C(9) X C(10) C(11) Y
C(11) C(10) X C(11) C(12) Y
C(12) C(11) X C(12) C(13) Y
C(13) C(12) X C(13) C(14) Y
C(14) C(1) X C(14) C(13) Y
C(15) P(1) Z C(15) C(20) Y
C(16) C(15) X C(16) C(17) Y
C(17) C(20) Z C(17) C(18) X
C(18) C(15) Z C(18) C(19) X
C(19) C(16) Z C(19) C(20) X
C(20) C(15) X C(20) C(19) Y
C(21) P(1) Z C(21) C(26) Y
C(22) C(21) X C(22) C(23) Y
C(23) C(26) Z C(23) C(24) X
C(24) C(21) Z C(24) C(25) X
C(25) C(22) Z C(25) C(26) X
C(26) C(21) X C(26) C(25) Y
C(27) P(2) Z C(27) C(40) X
C(28) C(27) X C(28) C(33) Y
C(29) C(28) X C(29) C(30) Y
C(30) C(29) X C(30) C(31) Y
C(31) C(30) X C(31) C(32) Y
C(32) C(31) X C(32) C(33) Y
C(33) C(28) X C(33) C(34) Y
C(34) C(27) Z C(34) C(35) Y
C(35) C(34) X C(35) C(40) Y
C(36) C(35) X C(36) C(37) Y
C(37) C(36) X C(37) C(38) Y
C(38) C(37) X C(38) C(39) Y
C(39) C(38) X C(39) C(40) Y
C(40) C(27) X C(40) C(39) Y
C(41) P(2) Z C(41) C(46) Y
C(42) C(41) X C(42) C(43) Y
C(43) C(46) Z C(43) C(44) X
C(44) C(41) Z C(44) C(45) X
C(45) C(42) Z C(45) C(46) X
C(46) C(41) X C(46) C(45) Y
C(47) P(2) Z C(47) C(52) Y
C(48) C(47) X C(48) C(49) Y
C(49) C(52) Z C(49) C(50) X
C(50) C(47) Z C(50) C(51) X
C(51) C(48) Z C(51) C(52) X
C(52) C(47) X C(52) C(51) Y
H(3) C(3) Z H(3) C(2) Y
H(4) C(4) Z H(4) C(3) Y
H(5) C(5) Z H(5) C(4) Y
H(6) C(6) Z H(6) C(5) Y
H(8) C(8) Z H(8) C(7) Y
H(10) C(10) Z H(10) C(9) Y
H(11) C(11) Z H(11) C(10) Y
H(12) C(12) Z H(12) C(11) Y
H(13) C(13) Z H(13) C(12) Y
H(16) C(16) Z H(16) C(15) Y
H(17) C(17) Z H(17) C(16) Y
H(18) C(18) Z H(18) C(17) Y
H(19) C(19) Z H(19) C(18) Y
H(20) C(20) Z H(20) C(15) Y
H(22) C(22) Z H(22) C(21) Y
H(23) C(23) Z H(23) C(22) Y
H(24) C(24) Z H(24) C(23) Y
H(25) C(25) Z H(25) C(24) Y
H(26) C(26) Z H(26) C(21) Y
H(29) C(29) Z H(29) C(28) Y
H(30) C(30) Z H(30) C(29) Y
H(31) C(31) Z H(31) C(30) Y
H(32) C(32) Z H(32) C(31) Y
H(34) C(34) Z H(34) C(33) Y
H(36) C(36) Z H(36) C(35) Y
H(37) C(37) Z H(37) C(36) Y
H(38) C(38) Z H(38) C(37) Y
H(39) C(39) Z H(39) C(38) Y
H(42) C(42) Z H(42) C(41) Y
H(43) C(43) Z H(43) C(42) Y
H(44) C(44) Z H(44) C(43) Y
H(45) C(45) Z H(45) C(44) Y
H(46) C(46) Z H(46) C(41) Y
H(48) C(48) Z H(48) C(47) Y
H(49) C(49) Z H(49) C(48) Y
H(50) C(50) Z H(50) C(49) Y
H(51) C(51) Z H(51) C(50) Y
H(52) C(52) Z H(52) C(47) Y

loop_
_atom_rho_multipole_atom_label
_atom_rho_multipole_coeff_Pv
_atom_rho_multipole_coeff_P00
_atom_rho_multipole_coeff_P11
_atom_rho_multipole_coeff_P1-1
_atom_rho_multipole_coeff_P10
_atom_rho_multipole_coeff_P20
_atom_rho_multipole_coeff_P21
_atom_rho_multipole_coeff_P2-1
_atom_rho_multipole_coeff_P22
_atom_rho_multipole_coeff_P2-2
_atom_rho_multipole_coeff_P30
_atom_rho_multipole_coeff_P31
_atom_rho_multipole_coeff_P3-1
_atom_rho_multipole_coeff_P32
_atom_rho_multipole_coeff_P3-2
_atom_rho_multipole_coeff_P33
_atom_rho_multipole_coeff_P3-3
_atom_rho_multipole_coeff_P40
_atom_rho_multipole_coeff_P41
_atom_rho_multipole_coeff_P4-1
_atom_rho_multipole_coeff_P42
_atom_rho_multipole_coeff_P4-2
_atom_rho_multipole_coeff_P43
_atom_rho_multipole_coeff_P4-3
_atom_rho_multipole_coeff_P44
_atom_rho_multipole_coeff_P4-4
_atom_rho_multipole_kappa
_atom_rho_multipole_kappa_prime0
_atom_rho_multipole_kappa_prime1
_atom_rho_multipole_kappa_prime2
_atom_rho_multipole_kappa_prime3
_atom_rho_multipole_kappa_prime4
S(1) 6.202(17) 0 0 0 -0.080(6) -0.155(5) 0 0 0 0 0.045(4) 0 0 0 0 0 0 0.021(5) 0 0 0 0 0 0 0 0 1.0052(10) 0.953232 0.953232 0.953232 0.953232 0.953232
S(2) 6.202(17) 0 0 0 -0.080(6) -0.155(5) 0 0 0 0 0.045(4) 0 0 0 0 0 0 0.021(5) 0 0 0 0 0 0 0 0 1.0052(10) 0.953232 0.953232 0.953232 0.953232 0.953232
P(1) 4.92(2) 0 0 0 0.141(9) 0.155(8) 0 0 0 0 0.566(8) 0 0 0 0 0.373(7) 0 0.019(7) 0 0 0 0 -0.221(6) 0 0 0 1.0015(15) 0.769764 0.769764 0.769764 0.769764 0.769764
P(2) 4.92(2) 0 0 0 0.141(9) 0.155(8) 0 0 0 0 0.566(8) 0 0 0 0 0.373(7) 0 0.019(7) 0 0 0 0 -0.221(6) 0 0 0 1.0015(15) 0.769764 0.769764 0.769764 0.769764 0.769764
C(1) 4.164(18) 0 0 0 -0.046(4) 0.031(3) 0 0 0.144(4) 0 0.199(4) 0 0 -0.150(4) 0 0 0 0.007(5) 0 0 0.002(4) 0 0 0 0.017(4) 0 0.9976(17) 0.987626 0.987626 0.987626 0.987626 0.987626
C(2) 3.903(11) 0 -0.002(3) -0.007(2) 0 -0.172(3) 0 0 0.013(3) -0.004(2) 0 0.009(3) -0.004(2) 0 0 0.214(3) -0.001(2) 0.019(4) 0 0 0.006(3) 0.002(3) 0 0 0.011(4) -0.006(3) 1.0186(12) 0.993268 0.993268 0.993268 0.993268 0.993268
C(3) 4.133(7) 0 0.0152(19) 0.032(2) 0 -0.1984(19) 0 0 0.0041(18) -0.0139(18) 0 0.010(2) 0.0163(19) 0 0 0.284(2) 0.016(2) 0.017(3) 0 0 0.006(2) -0.010(2) 0 0 0.008(3) 0.006(2) 1.0023(8) 0.966799 0.966799 0.966799 0.966799 0.966799
C(4) 4.034(5) 0 0.010(2) 0.016(2) 0 -0.1965(17) 0 0 0.008(2) -0.0137(17) 0 0.021(2) 0.0177(19) 0 0 0.2493(18) 0.010(2) 0.018(2) 0 0 0.007(3) -0.008(2) 0 0 0.007(3) -0.009(2) 1.0050(7) 0.985277 0.985277 0.985277 0.985277 0.985277
C(5) 4.034(5) 0 0.010(2) 0.016(2) 0 -0.1965(17) 0 0 0.008(2) -0.0137(17) 0 0.021(2) 0.0177(19) 0 0 0.2493(18) 0.010(2) 0.018(2) 0 0 0.007(3) -0.008(2) 0 0 0.007(3) -0.009(2) 1.0050(7) 0.985277 0.985277 0.985277 0.985277 0.985277
C(6) 4.133(7) 0 0.0152(19) 0.032(2) 0 -0.1984(19) 0 0 0.0041(18) -0.0139(18) 0 0.010(2) 0.0163(19) 0 0 0.284(2) 0.016(2) 0.017(3) 0 0 0.006(2) -0.010(2) 0 0 0.008(3) 0.006(2) 1.0023(8) 0.966799 0.966799 0.966799 0.966799 0.966799
C(7) 4.007(11) 0 0.021(2) 0.039(3) 0 -0.195(2) 0 0 0.008(2) -0.016(3) 0 0.001(2) 0.001(3) 0 0 0.261(3) 0.006(3) 0.027(4) 0 0 -0.002(3) 0.005(3) 0 0 0.021(3) 0.026(3) 1.0154(11) 0.987203 0.987203 0.987203 0.987203 0.987203
C(8) 4.001(14) 0 0 0 0.007(4) 0.084(3) 0 0 -0.178(4) 0 -0.229(4) 0 0 -0.134(4) 0 0 0 0.059(5) 0 0 0.002(5) 0 0 0 0.000(5) 0 1.0108(15) 0.973922 0.973922 0.973922 0.973922 0.973922
C(9) 4.007(11) 0 0.021(2) 0.039(3) 0 -0.195(2) 0 0 0.008(2) -0.016(3) 0 0.001(2) 0.001(3) 0 0 0.261(3) 0.006(3) 0.027(4) 0 0 -0.002(3) 0.005(3) 0 0 0.021(3) 0.026(3) 1.0154(11) 0.987203 0.987203 0.987203 0.987203 0.987203
C(10) 4.133(7) 0 0.0152(19) 0.032(2) 0 -0.1984(19) 0 0 0.0041(18) -0.0139(18) 0 0.010(2) 0.0163(19) 0 0 0.284(2) 0.016(2) 0.017(3) 0 0 0.006(2) -0.010(2) 0 0 0.008(3) 0.006(2) 1.0023(8) 0.966799 0.966799 0.966799 0.966799 0.966799
C(11) 4.034(5) 0 0.010(2) 0.016(2) 0 -0.1965(17) 0 0 0.008(2) -0.0137(17) 0 0.021(2) 0.0177(19) 0 0 0.2493(18) 0.010(2) 0.018(2) 0 0 0.007(3) -0.008(2) 0 0 0.007(3) -0.009(2) 1.0050(7) 0.985277 0.985277 0.985277 0.985277 0.985277
C(12) 4.034(5) 0 0.010(2) 0.016(2) 0 -0.1965(17) 0 0 0.008(2) -0.0137(17) 0 0.021(2) 0.0177(19) 0 0 0.2493(18) 0.010(2) 0.018(2) 0 0 0.007(3) -0.008(2) 0 0 0.007(3) -0.009(2) 1.0050(7) 0.985277 0.985277 0.985277 0.985277 0.985277
C(13) 4.133(7) 0 0.0152(19) 0.032(2) 0 -0.1984(19) 0 0 0.0041(18) -0.0139(18) 0 0.010(2) 0.0163(19) 0 0 0.284(2) 0.016(2) 0.017(3) 0 0 0.006(2) -0.010(2) 0 0 0.008(3) 0.006(2) 1.0023(8) 0.966799 0.966799 0.966799 0.966799 0.966799
C(14) 3.903(11) 0 -0.002(3) -0.007(2) 0 -0.172(3) 0 0 0.013(3) -0.004(2) 0 0.009(3) -0.004(2) 0 0 0.214(3) -0.001(2) 0.019(4) 0 0 0.006(3) 0.002(3) 0 0 0.011(4) -0.006(3) 1.0186(12) 0.993268 0.993268 0.993268 0.993268 0.993268
C(15) 4.093(15) 0 0 0 -0.028(4) 0.038(3) 0 0 -0.155(3) 0 0.196(4) 0 0 0.128(3) 0 0 0 0.026(4) 0 0 -0.003(4) 0 0 0 0.002(4) 0 1.0017(13) 0.98495 0.98495 0.98495 0.98495 0.98495
C(16) 4.050(8) 0 0.013(3) 0.021(2) 0 -0.193(2) 0 0 0.006(2) -0.004(2) 0 0.009(2) 0.019(2) 0 0 0.261(2) 0.002(2) 0.014(3) 0 0 0.007(3) -0.008(3) 0 0 0.013(3) 0.002(3) 1.0080(8) 0.987778 0.987778 0.987778 0.987778 0.987778
C(17) 4.032(4) 0 0 0 0.0259(18) 0.0714(15) 0 0 0.1764(13) 0 -0.2247(17) 0 0 0.1369(17) 0 0 0 -0.003(2) 0 0 0.025(2) 0 0 0 0.0052(18) 0 1.0064(6) 0.986667 0.986667 0.986667 0.986667 0.986667
C(18) 4.032(4) 0 0 0 0.0259(18) 0.0714(15) 0 0 0.1764(13) 0 -0.2247(17) 0 0 0.1369(17) 0 0 0 -0.003(2) 0 0 0.025(2) 0 0 0 0.0052(18) 0 1.0064(6) 0.986667 0.986667 0.986667 0.986667 0.986667
C(19) 4.032(4) 0 0 0 0.0259(18) 0.0714(15) 0 0 0.1764(13) 0 -0.2247(17) 0 0 0.1369(17) 0 0 0 -0.003(2) 0 0 0.025(2) 0 0 0 0.0052(18) 0 1.0064(6) 0.986667 0.986667 0.986667 0.986667 0.986667
C(20) 4.050(8) 0 0.013(3) 0.021(2) 0 -0.193(2) 0 0 0.006(2) -0.004(2) 0 0.009(2) 0.019(2) 0 0 0.261(2) 0.002(2) 0.014(3) 0 0 0.007(3) -0.008(3) 0 0 0.013(3) 0.002(3) 1.0080(8) 0.987778 0.987778 0.987778 0.987778 0.987778
C(21) 4.093(15) 0 0 0 -0.028(4) 0.038(3) 0 0 -0.155(3) 0 0.196(4) 0 0 0.128(3) 0 0 0 0.026(4) 0 0 -0.003(4) 0 0 0 0.002(4) 0 1.0017(13) 0.98495 0.98495 0.98495 0.98495 0.98495
C(22) 4.050(8) 0 0.013(3) 0.021(2) 0 -0.193(2) 0 0 0.006(2) -0.004(2) 0 0.009(2) 0.019(2) 0 0 0.261(2) 0.002(2) 0.014(3) 0 0 0.007(3) -0.008(3) 0 0 0.013(3) 0.002(3) 1.0080(8) 0.987778 0.987778 0.987778 0.987778 0.987778
C(23) 4.032(4) 0 0 0 0.0259(18) 0.0714(15) 0 0 0.1764(13) 0 -0.2247(17) 0 0 0.1369(17) 0 0 0 -0.003(2) 0 0 0.025(2) 0 0 0 0.0052(18) 0 1.0064(6) 0.986667 0.986667 0.986667 0.986667 0.986667
C(24) 4.032(4) 0 0 0 0.0259(18) 0.0714(15) 0 0 0.1764(13) 0 -0.2247(17) 0 0 0.1369(17) 0 0 0 -0.003(2) 0 0 0.025(2) 0 0 0 0.0052(18) 0 1.0064(6) 0.986667 0.986667 0.986667 0.986667 0.986667
C(25) 4.032(4) 0 0 0 0.0259(18) 0.0714(15) 0 0 0.1764(13) 0 -0.2247(17) 0 0 0.1369(17) 0 0 0 -0.003(2) 0 0 0.025(2) 0 0 0 0.0052(18) 0 1.0064(6) 0.986667 0.986667 0.986667 0.986667 0.986667
C(26) 4.050(8) 0 0.013(3) 0.021(2) 0 -0.193(2) 0 0 0.006(2) -0.004(2) 0 0.009(2) 0.019(2) 0 0 0.261(2) 0.002(2) 0.014(3) 0 0 0.007(3) -0.008(3) 0 0 0.013(3) 0.002(3) 1.0080(8) 0.987778 0.987778 0.987778 0.987778 0.987778
C(27) 4.164(18) 0 0 0 -0.046(4) 0.031(3) 0 0 0.144(4) 0 0.199(4) 0 0 -0.150(4) 0 0 0 0.007(5) 0 0 0.002(4) 0 0 0 0.017(4) 0 0.9976(17) 0.987626 0.987626 0.987626 0.987626 0.987626
C(28) 3.903(11) 0 -0.002(3) -0.007(2) 0 -0.172(3) 0 0 0.013(3) -0.004(2) 0 0.009(3) -0.004(2) 0 0 0.214(3) -0.001(2) 0.019(4) 0 0 0.006(3) 0.002(3) 0 0 0.011(4) -0.006(3) 1.0186(12) 0.993268 0.993268 0.993268 0.993268 0.993268
C(29) 4.133(7) 0 0.0152(19) 0.032(2) 0 -0.1984(19) 0 0 0.0041(18) -0.0139(18) 0 0.010(2) 0.0163(19) 0 0 0.284(2) 0.016(2) 0.017(3) 0 0 0.006(2) -0.010(2) 0 0 0.008(3) 0.006(2) 1.0023(8) 0.966799 0.966799 0.966799 0.966799 0.966799
C(30) 4.034(5) 0 0.010(2) 0.016(2) 0 -0.1965(17) 0 0 0.008(2) -0.0137(17) 0 0.021(2) 0.0177(19) 0 0 0.2493(18) 0.010(2) 0.018(2) 0 0 0.007(3) -0.008(2) 0 0 0.007(3) -0.009(2) 1.0050(7) 0.985277 0.985277 0.985277 0.985277 0.985277
C(31) 4.034(5) 0 0.010(2) 0.016(2) 0 -0.1965(17) 0 0 0.008(2) -0.0137(17) 0 0.021(2) 0.0177(19) 0 0 0.2493(18) 0.010(2) 0.018(2) 0 0 0.007(3) -0.008(2) 0 0 0.007(3) -0.009(2) 1.0050(7) 0.985277 0.985277 0.985277 0.985277 0.985277
C(32) 4.133(7) 0 0.0152(19) 0.032(2) 0 -0.1984(19) 0 0 0.0041(18) -0.0139(18) 0 0.010(2) 0.0163(19) 0 0 0.284(2) 0.016(2) 0.017(3) 0 0 0.006(2) -0.010(2) 0 0 0.008(3) 0.006(2) 1.0023(8) 0.966799 0.966799 0.966799 0.966799 0.966799
C(33) 4.007(11) 0 0.021(2) 0.039(3) 0 -0.195(2) 0 0 0.008(2) -0.016(3) 0 0.001(2) 0.001(3) 0 0 0.261(3) 0.006(3) 0.027(4) 0 0 -0.002(3) 0.005(3) 0 0 0.021(3) 0.026(3) 1.0154(11) 0.987203 0.987203 0.987203 0.987203 0.987203
C(34) 4.001(14) 0 0 0 0.007(4) 0.084(3) 0 0 -0.178(4) 0 -0.229(4) 0 0 -0.134(4) 0 0 0 0.059(5) 0 0 0.002(5) 0 0 0 0.000(5) 0 1.0108(15) 0.973922 0.973922 0.973922 0.973922 0.973922
C(35) 4.007(11) 0 0.021(2) 0.039(3) 0 -0.195(2) 0 0 0.008(2) -0.016(3) 0 0.001(2) 0.001(3) 0 0 0.261(3) 0.006(3) 0.027(4) 0 0 -0.002(3) 0.005(3) 0 0 0.021(3) 0.026(3) 1.0154(11) 0.987203 0.987203 0.987203 0.987203 0.987203
C(36) 4.133(7) 0 0.0152(19) 0.032(2) 0 -0.1984(19) 0 0 0.0041(18) -0.0139(18) 0 0.010(2) 0.0163(19) 0 0 0.284(2) 0.016(2) 0.017(3) 0 0 0.006(2) -0.010(2) 0 0 0.008(3) 0.006(2) 1.0023(8) 0.966799 0.966799 0.966799 0.966799 0.966799
C(37) 4.034(5) 0 0.010(2) 0.016(2) 0 -0.1965(17) 0 0 0.008(2) -0.0137(17) 0 0.021(2) 0.0177(19) 0 0 0.2493(18) 0.010(2) 0.018(2) 0 0 0.007(3) -0.008(2) 0 0 0.007(3) -0.009(2) 1.0050(7) 0.985277 0.985277 0.985277 0.985277 0.985277
C(38) 4.034(5) 0 0.010(2) 0.016(2) 0 -0.1965(17) 0 0 0.008(2) -0.0137(17) 0 0.021(2) 0.0177(19) 0 0 0.2493(18) 0.010(2) 0.018(2) 0 0 0.007(3) -0.008(2) 0 0 0.007(3) -0.009(2) 1.0050(7) 0.985277 0.985277 0.985277 0.985277 0.985277
C(39) 4.133(7) 0 0.0152(19) 0.032(2) 0 -0.1984(19) 0 0 0.0041(18) -0.0139(18) 0 0.010(2) 0.0163(19) 0 0 0.284(2) 0.016(2) 0.017(3) 0 0 0.006(2) -0.010(2) 0 0 0.008(3) 0.006(2) 1.0023(8) 0.966799 0.966799 0.966799 0.966799 0.966799
C(40) 3.903(11) 0 -0.002(3) -0.007(2) 0 -0.172(3) 0 0 0.013(3) -0.004(2) 0 0.009(3) -0.004(2) 0 0 0.214(3) -0.001(2) 0.019(4) 0 0 0.006(3) 0.002(3) 0 0 0.011(4) -0.006(3) 1.0186(12) 0.993268 0.993268 0.993268 0.993268 0.993268
C(41) 4.093(15) 0 0 0 -0.028(4) 0.038(3) 0 0 -0.155(3) 0 0.196(4) 0 0 0.128(3) 0 0 0 0.026(4) 0 0 -0.003(4) 0 0 0 0.002(4) 0 1.0017(13) 0.98495 0.98495 0.98495 0.98495 0.98495
C(42) 4.050(8) 0 0.013(3) 0.021(2) 0 -0.193(2) 0 0 0.006(2) -0.004(2) 0 0.009(2) 0.019(2) 0 0 0.261(2) 0.002(2) 0.014(3) 0 0 0.007(3) -0.008(3) 0 0 0.013(3) 0.002(3) 1.0080(8) 0.987778 0.987778 0.987778 0.987778 0.987778
C(43) 4.032(4) 0 0 0 0.0259(18) 0.0714(15) 0 0 0.1764(13) 0 -0.2247(17) 0 0 0.1369(17) 0 0 0 -0.003(2) 0 0 0.025(2) 0 0 0 0.0052(18) 0 1.0064(6) 0.986667 0.986667 0.986667 0.986667 0.986667
C(44) 4.032(4) 0 0 0 0.0259(18) 0.0714(15) 0 0 0.1764(13) 0 -0.2247(17) 0 0 0.1369(17) 0 0 0 -0.003(2) 0 0 0.025(2) 0 0 0 0.0052(18) 0 1.0064(6) 0.986667 0.986667 0.986667 0.986667 0.986667
C(45) 4.032(4) 0 0 0 0.0259(18) 0.0714(15) 0 0 0.1764(13) 0 -0.2247(17) 0 0 0.1369(17) 0 0 0 -0.003(2) 0 0 0.025(2) 0 0 0 0.0052(18) 0 1.0064(6) 0.986667 0.986667 0.986667 0.986667 0.986667
C(46) 4.050(8) 0 0.013(3) 0.021(2) 0 -0.193(2) 0 0 0.006(2) -0.004(2) 0 0.009(2) 0.019(2) 0 0 0.261(2) 0.002(2) 0.014(3) 0 0 0.007(3) -0.008(3) 0 0 0.013(3) 0.002(3) 1.0080(8) 0.987778 0.987778 0.987778 0.987778 0.987778
C(47) 4.093(15) 0 0 0 -0.028(4) 0.038(3) 0 0 -0.155(3) 0 0.196(4) 0 0 0.128(3) 0 0 0 0.026(4) 0 0 -0.003(4) 0 0 0 0.002(4) 0 1.0017(13) 0.98495 0.98495 0.98495 0.98495 0.98495
C(48) 4.050(8) 0 0.013(3) 0.021(2) 0 -0.193(2) 0 0 0.006(2) -0.004(2) 0 0.009(2) 0.019(2) 0 0 0.261(2) 0.002(2) 0.014(3) 0 0 0.007(3) -0.008(3) 0 0 0.013(3) 0.002(3) 1.0080(8) 0.987778 0.987778 0.987778 0.987778 0.987778
C(49) 4.032(4) 0 0 0 0.0259(18) 0.0714(15) 0 0 0.1764(13) 0 -0.2247(17) 0 0 0.1369(17) 0 0 0 -0.003(2) 0 0 0.025(2) 0 0 0 0.0052(18) 0 1.0064(6) 0.986667 0.986667 0.986667 0.986667 0.986667
C(50) 4.032(4) 0 0 0 0.0259(18) 0.0714(15) 0 0 0.1764(13) 0 -0.2247(17) 0 0 0.1369(17) 0 0 0 -0.003(2) 0 0 0.025(2) 0 0 0 0.0052(18) 0 1.0064(6) 0.986667 0.986667 0.986667 0.986667 0.986667
C(51) 4.032(4) 0 0 0 0.0259(18) 0.0714(15) 0 0 0.1764(13) 0 -0.2247(17) 0 0 0.1369(17) 0 0 0 -0.003(2) 0 0 0.025(2) 0 0 0 0.0052(18) 0 1.0064(6) 0.986667 0.986667 0.986667 0.986667 0.986667
C(52) 4.050(8) 0 0.013(3) 0.021(2) 0 -0.193(2) 0 0 0.006(2) -0.004(2) 0 0.009(2) 0.019(2) 0 0 0.261(2) 0.002(2) 0.014(3) 0 0 0.007(3) -0.008(3) 0 0 0.013(3) 0.002(3) 1.0080(8) 0.987778 0.987778 0.987778 0.987778 0.987778
H(3) 0.929(2) 0 0 0 0.1370(12) 0.0515(14) 0 0 0 0 0 0 0 0 0 0 0 0 0 0 0 0 0 0 0 0 1.13642 1.2 1.2 1.2 1.2 1.2
H(4) 0.929(2) 0 0 0 0.1370(12) 0.0515(14) 0 0 0 0 0 0 0 0 0 0 0 0 0 0 0 0 0 0 0 0 1.13642 1.2 1.2 1.2 1.2 1.2
H(5) 0.929(2) 0 0 0 0.1370(12) 0.0515(14) 0 0 0 0 0 0 0 0 0 0 0 0 0 0 0 0 0 0 0 0 1.13642 1.2 1.2 1.2 1.2 1.2
H(6) 0.929(2) 0 0 0 0.1370(12) 0.0515(14) 0 0 0 0 0 0 0 0 0 0 0 0 0 0 0 0 0 0 0 0 1.13642 1.2 1.2 1.2 1.2 1.2
H(8) 0.929(2) 0 0 0 0.1370(12) 0.0515(14) 0 0 0 0 0 0 0 0 0 0 0 0 0 0 0 0 0 0 0 0 1.13642 1.2 1.2 1.2 1.2 1.2
H(10) 0.929(2) 0 0 0 0.1370(12) 0.0515(14) 0 0 0 0 0 0 0 0 0 0 0 0 0 0 0 0 0 0 0 0 1.13642 1.2 1.2 1.2 1.2 1.2
H(11) 0.929(2) 0 0 0 0.1370(12) 0.0515(14) 0 0 0 0 0 0 0 0 0 0 0 0 0 0 0 0 0 0 0 0 1.13642 1.2 1.2 1.2 1.2 1.2
H(12) 0.929(2) 0 0 0 0.1370(12) 0.0515(14) 0 0 0 0 0 0 0 0 0 0 0 0 0 0 0 0 0 0 0 0 1.13642 1.2 1.2 1.2 1.2 1.2
H(13) 0.929(2) 0 0 0 0.1370(12) 0.0515(14) 0 0 0 0 0 0 0 0 0 0 0 0 0 0 0 0 0 0 0 0 1.13642 1.2 1.2 1.2 1.2 1.2
H(16) 0.929(2) 0 0 0 0.1370(12) 0.0515(14) 0 0 0 0 0 0 0 0 0 0 0 0 0 0 0 0 0 0 0 0 1.13642 1.2 1.2 1.2 1.2 1.2
H(17) 0.929(2) 0 0 0 0.1370(12) 0.0515(14) 0 0 0 0 0 0 0 0 0 0 0 0 0 0 0 0 0 0 0 0 1.13642 1.2 1.2 1.2 1.2 1.2
H(18) 0.929(2) 0 0 0 0.1370(12) 0.0515(14) 0 0 0 0 0 0 0 0 0 0 0 0 0 0 0 0 0 0 0 0 1.13642 1.2 1.2 1.2 1.2 1.2
H(19) 0.929(2) 0 0 0 0.1370(12) 0.0515(14) 0 0 0 0 0 0 0 0 0 0 0 0 0 0 0 0 0 0 0 0 1.13642 1.2 1.2 1.2 1.2 1.2
H(20) 0.929(2) 0 0 0 0.1370(12) 0.0515(14) 0 0 0 0 0 0 0 0 0 0 0 0 0 0 0 0 0 0 0 0 1.13642 1.2 1.2 1.2 1.2 1.2
H(22) 0.929(2) 0 0 0 0.1370(12) 0.0515(14) 0 0 0 0 0 0 0 0 0 0 0 0 0 0 0 0 0 0 0 0 1.13642 1.2 1.2 1.2 1.2 1.2
H(23) 0.929(2) 0 0 0 0.1370(12) 0.0515(14) 0 0 0 0 0 0 0 0 0 0 0 0 0 0 0 0 0 0 0 0 1.13642 1.2 1.2 1.2 1.2 1.2
H(24) 0.929(2) 0 0 0 0.1370(12) 0.0515(14) 0 0 0 0 0 0 0 0 0 0 0 0 0 0 0 0 0 0 0 0 1.13642 1.2 1.2 1.2 1.2 1.2
H(25) 0.929(2) 0 0 0 0.1370(12) 0.0515(14) 0 0 0 0 0 0 0 0 0 0 0 0 0 0 0 0 0 0 0 0 1.13642 1.2 1.2 1.2 1.2 1.2
H(26) 0.929(2) 0 0 0 0.1370(12) 0.0515(14) 0 0 0 0 0 0 0 0 0 0 0 0 0 0 0 0 0 0 0 0 1.13642 1.2 1.2 1.2 1.2 1.2
H(29) 0.929(2) 0 0 0 0.1370(12) 0.0515(14) 0 0 0 0 0 0 0 0 0 0 0 0 0 0 0 0 0 0 0 0 1.13642 1.2 1.2 1.2 1.2 1.2
H(30) 0.929(2) 0 0 0 0.1370(12) 0.0515(14) 0 0 0 0 0 0 0 0 0 0 0 0 0 0 0 0 0 0 0 0 1.13642 1.2 1.2 1.2 1.2 1.2
H(31) 0.929(2) 0 0 0 0.1370(12) 0.0515(14) 0 0 0 0 0 0 0 0 0 0 0 0 0 0 0 0 0 0 0 0 1.13642 1.2 1.2 1.2 1.2 1.2
H(32) 0.929(2) 0 0 0 0.1370(12) 0.0515(14) 0 0 0 0 0 0 0 0 0 0 0 0 0 0 0 0 0 0 0 0 1.13642 1.2 1.2 1.2 1.2 1.2
H(34) 0.929(2) 0 0 0 0.1370(12) 0.0515(14) 0 0 0 0 0 0 0 0 0 0 0 0 0 0 0 0 0 0 0 0 1.13642 1.2 1.2 1.2 1.2 1.2
H(36) 0.929(2) 0 0 0 0.1370(12) 0.0515(14) 0 0 0 0 0 0 0 0 0 0 0 0 0 0 0 0 0 0 0 0 1.13642 1.2 1.2 1.2 1.2 1.2
H(37) 0.929(2) 0 0 0 0.1370(12) 0.0515(14) 0 0 0 0 0 0 0 0 0 0 0 0 0 0 0 0 0 0 0 0 1.13642 1.2 1.2 1.2 1.2 1.2
H(38) 0.929(2) 0 0 0 0.1370(12) 0.0515(14) 0 0 0 0 0 0 0 0 0 0 0 0 0 0 0 0 0 0 0 0 1.13642 1.2 1.2 1.2 1.2 1.2
H(39) 0.929(2) 0 0 0 0.1370(12) 0.0515(14) 0 0 0 0 0 0 0 0 0 0 0 0 0 0 0 0 0 0 0 0 1.13642 1.2 1.2 1.2 1.2 1.2
H(42) 0.929(2) 0 0 0 0.1370(12) 0.0515(14) 0 0 0 0 0 0 0 0 0 0 0 0 0 0 0 0 0 0 0 0 1.13642 1.2 1.2 1.2 1.2 1.2
H(43) 0.929(2) 0 0 0 0.1370(12) 0.0515(14) 0 0 0 0 0 0 0 0 0 0 0 0 0 0 0 0 0 0 0 0 1.13642 1.2 1.2 1.2 1.2 1.2
H(44) 0.929(2) 0 0 0 0.1370(12) 0.0515(14) 0 0 0 0 0 0 0 0 0 0 0 0 0 0 0 0 0 0 0 0 1.13642 1.2 1.2 1.2 1.2 1.2
H(45) 0.929(2) 0 0 0 0.1370(12) 0.0515(14) 0 0 0 0 0 0 0 0 0 0 0 0 0 0 0 0 0 0 0 0 1.13642 1.2 1.2 1.2 1.2 1.2
H(46) 0.929(2) 0 0 0 0.1370(12) 0.0515(14) 0 0 0 0 0 0 0 0 0 0 0 0 0 0 0 0 0 0 0 0 1.13642 1.2 1.2 1.2 1.2 1.2
H(48) 0.929(2) 0 0 0 0.1370(12) 0.0515(14) 0 0 0 0 0 0 0 0 0 0 0 0 0 0 0 0 0 0 0 0 1.13642 1.2 1.2 1.2 1.2 1.2
H(49) 0.929(2) 0 0 0 0.1370(12) 0.0515(14) 0 0 0 0 0 0 0 0 0 0 0 0 0 0 0 0 0 0 0 0 1.13642 1.2 1.2 1.2 1.2 1.2
H(50) 0.929(2) 0 0 0 0.1370(12) 0.0515(14) 0 0 0 0 0 0 0 0 0 0 0 0 0 0 0 0 0 0 0 0 1.13642 1.2 1.2 1.2 1.2 1.2
H(51) 0.929(2) 0 0 0 0.1370(12) 0.0515(14) 0 0 0 0 0 0 0 0 0 0 0 0 0 0 0 0 0 0 0 0 1.13642 1.2 1.2 1.2 1.2 1.2
H(52) 0.929(2) 0 0 0 0.1370(12) 0.0515(14) 0 0 0 0 0 0 0 0 0 0 0 0 0 0 0 0 0 0 0 0 1.13642 1.2 1.2 1.2 1.2 1.2

loop_
_atom_site_aniso_label
_atom_site_aniso_U_11
_atom_site_aniso_U_22
_atom_site_aniso_U_33
_atom_site_aniso_U_23
_atom_site_aniso_U_13
_atom_site_aniso_U_12
S(1) 0.016453(12) 0.010795(10) 0.018675(12) 0.005350(8) 0.003064(9) 0.004082(9)
S(2) 0.02909(4) 0.01212(3) 0.01728(3) 0.00547(3) 0.00259(3) 0.00351(3)
P(1) 0.010764(10) 0.010259(10) 0.009374(9) 0.003417(7) 0.002103(7) 0.004295(8)
P(2) 0.015569(12) 0.010457(10) 0.008941(10) 0.002361(7) 0.001728(8) 0.004906(9)
C(1) 0.01114(3) 0.01384(4) 0.00902(3) 0.00344(3) 0.00182(3) 0.00592(3)
C(2) 0.01149(3) 0.01430(4) 0.00966(3) 0.00306(3) 0.00184(3) 0.00642(3)
C(3) 0.01439(4) 0.01696(4) 0.01109(3) 0.00384(3) 0.00178(3) 0.00892(3)
C(4) 0.01482(4) 0.02126(5) 0.01388(4) 0.00437(3) 0.00118(3) 0.01054(4)
C(5) 0.01319(4) 0.02743(6) 0.01789(4) 0.00761(4) 0.00313(3) 0.01097(4)
C(6) 0.01234(4) 0.02416(5) 0.01603(4) 0.00728(4) 0.00425(3) 0.00892(4)
C(7) 0.01120(3) 0.01621(4) 0.01103(3) 0.00403(3) 0.00248(3) 0.00621(3)
C(8) 0.01209(4) 0.01670(4) 0.01142(3) 0.00532(3) 0.00318(3) 0.00593(3)
C(9) 0.01169(3) 0.01319(3) 0.00972(3) 0.00393(3) 0.00171(3) 0.00489(3)
C(10) 0.01444(4) 0.01697(4) 0.01162(3) 0.00644(3) 0.00164(3) 0.00598(3)
C(11) 0.01475(4) 0.02229(5) 0.01404(4) 0.00826(4) 0.00038(3) 0.00741(4)
C(12) 0.01285(4) 0.02952(6) 0.01548(4) 0.01000(4) 0.00135(3) 0.00927(4)
C(13) 0.01112(4) 0.02353(5) 0.01251(4) 0.00720(3) 0.00183(3) 0.00727(4)
C(14) 0.01056(3) 0.01340(3) 0.00942(3) 0.00358(3) 0.00129(3) 0.00493(3)
C(15) 0.01150(3) 0.01167(3) 0.01221(3) 0.00428(3) 0.00314(3) 0.00497(3)
C(16) 0.01414(4) 0.01304(4) 0.01998(4) 0.00746(3) 0.00559(3) 0.00624(3)
C(17) 0.01644(4) 0.01395(4) 0.02233(5) 0.00704(4) 0.00456(4) 0.00794(4)
C(18) 0.01540(4) 0.01647(4) 0.02093(5) 0.00526(4) 0.00384(4) 0.00906(4)
C(19) 0.01238(4) 0.01613(4) 0.01831(4) 0.00442(3) 0.00417(3) 0.00651(3)
C(20) 0.01159(3) 0.01285(4) 0.01424(4) 0.00396(3) 0.00346(3) 0.00451(3)
C(21) 0.01278(3) 0.01218(3) 0.00934(3) 0.00346(3) 0.00141(3) 0.00494(3)
C(22) 0.01745(4) 0.01710(4) 0.01082(3) 0.00579(3) 0.00105(3) 0.00637(4)
C(23) 0.02185(5) 0.02249(5) 0.01248(4) 0.00529(4) -0.00262(4) 0.00762(5)
C(24) 0.01867(5) 0.02055(5) 0.01537(4) 0.00171(4) -0.00412(4) 0.00586(4)
C(25) 0.01553(4) 0.01538(4) 0.01638(4) 0.00254(3) -0.00142(3) 0.00298(4)
C(26) 0.01468(4) 0.01316(4) 0.01281(4) 0.00441(3) 0.00005(3) 0.00310(3)
C(27) 0.01287(4) 0.01223(3) 0.00912(3) 0.00222(3) 0.00172(3) 0.00540(3)
C(28) 0.01233(3) 0.01219(3) 0.00951(3) 0.00234(3) 0.00189(3) 0.00504(3)
C(29) 0.01504(4) 0.01586(4) 0.01129(3) 0.00308(3) 0.00212(3) 0.00811(3)
C(30) 0.01453(4) 0.02070(5) 0.01422(4) 0.00430(3) 0.00187(3) 0.00893(4)
C(31) 0.01326(4) 0.02183(5) 0.01539(4) 0.00219(4) -0.00058(3) 0.00607(4)
C(32) 0.01377(4) 0.01662(4) 0.01366(4) 0.00024(3) -0.00042(3) 0.00393(4)
C(33) 0.01250(4) 0.01202(3) 0.01101(3) 0.00141(3) 0.00155(3) 0.00401(3)
C(34) 0.01488(4) 0.01188(3) 0.01280(4) 0.00087(3) 0.00217(3) 0.00517(3)
C(35) 0.01445(4) 0.01233(3) 0.01198(3) 0.00313(3) 0.00318(3) 0.00647(3)
C(36) 0.01836(5) 0.01655(4) 0.01672(4) 0.00454(3) 0.00524(4) 0.01041(4)
C(37) 0.01786(5) 0.02296(5) 0.01906(5) 0.00790(4) 0.00557(4) 0.01279(4)
C(38) 0.01466(4) 0.02476(5) 0.01642(4) 0.00708(4) 0.00284(3) 0.00982(4)
C(39) 0.01332(4) 0.01941(4) 0.01253(4) 0.00387(3) 0.00143(3) 0.00667(4)
C(40) 0.01281(4) 0.01304(3) 0.01031(3) 0.00332(3) 0.00222(3) 0.00576(3)
C(41) 0.01579(4) 0.01342(4) 0.00983(3) 0.00224(3) 0.00055(3) 0.00539(3)
C(42) 0.01941(5) 0.01473(4) 0.01372(4) 0.00459(3) -0.00058(3) 0.00605(4)
C(43) 0.02512(6) 0.02014(5) 0.01530(4) 0.00666(4) 0.00022(4) 0.01097(5)
C(44) 0.02625(6) 0.02623(6) 0.01343(4) 0.00397(4) -0.00191(4) 0.01421(5)
C(45) 0.02271(6) 0.02371(6) 0.01439(4) 0.00046(4) -0.00450(4) 0.00913(5)
C(46) 0.01878(5) 0.01645(4) 0.01300(4) 0.00074(3) -0.00178(3) 0.00521(4)
C(47) 0.01864(4) 0.01637(4) 0.01046(3) 0.00295(3) 0.00323(3) 0.00995(4)
C(48) 0.02989(7) 0.02244(5) 0.01614(4) 0.00305(4) 0.00500(4) 0.01807(5)
C(49) 0.03456(8) 0.03837(9) 0.02220(6) 0.00403(6) 0.00821(6) 0.02762(8)
C(50) 0.02397(6) 0.04712(10) 0.02018(5) 0.00615(6) 0.00758(5) 0.02205(7)
C(51) 0.01683(5) 0.03432(8) 0.01865(5) 0.00636(5) 0.00530(4) 0.01011(5)
C(52) 0.01612(4) 0.02003(5) 0.01589(4) 0.00428(4) 0.00430(3) 0.00760(4)
H(3) 0.026651 0.033863 0.028247 0.016243 0.008974 0.013187
H(4) 0.028773 0.03763 0.035318 0.018793 0.004061 0.018509
H(5) 0.021782 0.041079 0.038879 0.015181 0.007964 0.017668
H(6) 0.027105 0.040118 0.027065 0.015163 0.010367 0.014368
H(8) 0.025622 0.040758 0.024699 0.015463 0.0094 0.012545
H(10) 0.025848 0.045239 0.024372 0.017317 0.009016 0.01279
H(11) 0.026384 0.047649 0.02689 0.020321 0.001098 0.014503
H(12) 0.018888 0.041699 0.032319 0.016606 0.004476 0.013212
H(13) 0.02501 0.034571 0.02454 0.014995 0.00903 0.012326
H(16) 0.023474 0.02622 0.035854 0.011794 0.011051 0.009204
H(17) 0.033126 0.018962 0.044721 0.013071 0.011783 0.010739
H(18) 0.032205 0.024765 0.046011 0.010112 0.014072 0.017964
H(19) 0.024978 0.02592 0.037087 0.010588 0.013363 0.010362
H(20) 0.029294 0.017848 0.033272 0.009497 0.007723 0.00934
H(22) 0.026119 0.025317 0.029 0.011849 0.000611 0.002123
H(23) 0.032309 0.037325 0.024048 0.01541 -0.002788 0.006354
H(24) 0.025636 0.036154 0.027048 0.008651 -0.006968 0.000877
H(25) 0.027073 0.026214 0.030532 0.011307 0.001065 0.00056
H(26) 0.030641 0.0295 0.0222 0.011959 0.000204 0.008429
H(29) 0.031167 0.024772 0.026114 -0.000661 0.000827 0.01311
H(30) 0.027811 0.034372 0.033528 0.008042 0.002659 0.018362
H(31) 0.024209 0.039309 0.026642 0.004897 -0.004766 0.010102
H(32) 0.03181 0.029539 0.023792 -0.003743 -0.000368 0.009884
H(34) 0.031713 0.025098 0.026321 -0.005473 0.000868 0.009938
H(36) 0.032368 0.023546 0.031081 -0.005018 0.00228 0.010902
H(37) 0.027702 0.028725 0.039568 0.0034 0.006141 0.017244
H(38) 0.021729 0.028756 0.032753 0.00372 -0.002293 0.009573
H(39) 0.029256 0.022506 0.02499 -0.002097 -0.000856 0.010281
H(42) 0.029235 0.02362 0.026518 0.004837 -0.00443 0.003823
H(43) 0.035102 0.025344 0.03441 0.015417 -0.000133 0.005108
H(44) 0.036096 0.039174 0.027314 0.017487 -0.004687 0.007936
H(45) 0.031392 0.031388 0.024995 0.005991 -0.005981 0.001181
H(46) 0.033749 0.021386 0.027644 0.0087 0.000987 0.004989
H(48) 0.028703 0.020893 0.03691 0.006418 0.010893 0.006246
H(49) 0.03511 0.025694 0.040174 0.003904 0.014753 0.014965
H(50) 0.026373 0.033785 0.037544 0.008296 0.01545 0.011355
H(51) 0.027645 0.023233 0.034789 0.007935 0.008686 0.004445
H(52) 0.030919 0.021993 0.031855 0.004039 0.007926 0.011805

loop_
_atom_site_label
_atom_site_type_symbol
_atom_site_fract_x
_atom_site_fract_y
_atom_site_fract_z
_atom_site_U_iso_or_equiv
_atom_site_occupancy
_atom_site_symmetry_multiplicity
S(1) S 0.338712(8) 0.550030(7) 0.771170(5) 0.015 1 2
S(2) S 0.790622(10) 0.537318(8) 0.663486(5) 0.021 1 2
P(1) P 0.240529(3) 0.387120(3) 0.7865031(17) 0.01 1 2
P(2) P 0.897288(8) 0.702386(7) 0.655782(4) 0.012 1 2
C(1) C 0.171022(11) 0.374958(10) 0.881910(6) 0.011 1 2
C(2) C 0.039149(12) 0.387529(10) 0.891256(6) 0.011 1 2
C(3) C -0.021029(13) 0.439060(11) 0.840374(7) 0.013 1 2
C(4) C -0.151130(14) 0.444523(12) 0.849781(7) 0.016 1 2
C(5) C -0.23236(3) 0.39752(3) 0.909771(19) 0.018 1 2
C(6) C -0.176474(13) 0.353060(13) 0.961972(8) 0.016 1 2
C(7) C -0.038896(12) 0.349044(11) 0.955328(7) 0.012 1 2
C(8) C 0.021312(12) 0.309868(11) 1.011347(7) 0.013 1 2
C(9) C 0.159553(12) 0.313817(10) 1.009076(6) 0.011 1 2
C(10) C 0.224316(13) 0.287355(11) 1.072636(7) 0.014 1 2
C(11) C 0.361302(14) 0.295543(13) 1.073720(8) 0.016 1 2
C(12) C 0.44072(3) 0.33228(3) 1.010655(18) 0.018 1 2
C(13) C 0.381468(13) 0.356707(13) 0.948089(7) 0.015 1 2
C(14) C 0.237515(12) 0.347353(10) 0.943790(6) 0.011 1 2
C(15) C 0.347445(12) 0.296701(10) 0.767152(6) 0.011 1 2
C(16) C 0.295353(13) 0.177715(11) 0.775855(8) 0.015 1 2
C(17) C 0.375692(14) 0.108226(12) 0.757685(8) 0.016 1 2
C(18) C 0.507353(14) 0.156329(12) 0.729299(8) 0.017 1 2
C(19) C 0.558955(13) 0.274183(12) 0.720096(8) 0.015 1 2
C(20) C 0.479723(12) 0.345039(11) 0.739675(7) 0.013 1 2
C(21) C 0.084033(12) 0.298657(10) 0.715628(6) 0.011 1 2
C(22) C 0.067432(14) 0.337634(12) 0.647455(7) 0.015 1 2
C(23) C -0.054624(16) 0.274523(14) 0.594366(8) 0.019 1 2
C(24) C -0.15931(3) 0.17207(3) 0.609079(18) 0.019 1 2
C(25) C -0.141669(14) 0.130937(12) 0.676265(8) 0.017 1 2
C(26) C -0.020478(13) 0.194207(11) 0.729461(7) 0.014 1 2
C(27) C 0.925901(12) 0.813232(10) 0.748495(6) 0.011 1 2
C(28) C 1.048266(12) 0.847137(10) 0.802854(6) 0.011 1 2
C(29) C 1.140706(13) 0.782967(11) 0.798691(7) 0.013 1 2
C(30) C 1.255440(14) 0.818604(13) 0.853823(8) 0.016 1 2
C(31) C 1.288803(14) 0.922163(14) 0.916390(8) 0.017 1 2
C(32) C 1.201644(14) 0.984181(12) 0.924278(7) 0.016 1 2
C(33) C 1.077536(13) 0.946288(10) 0.869813(7) 0.012 1 2
C(34) C 0.981931(13) 1.003071(11) 0.883036(7) 0.013 1 2
C(35) C 0.852174(13) 0.959296(10) 0.836352(7) 0.012 1 2
C(36) C 0.748726(15) 1.009482(12) 0.857095(8) 0.016 1 2
C(37) C 0.616421(15) 0.960094(14) 0.816458(9) 0.018 1 2
C(38) C 0.581215(14) 0.857886(14) 0.752551(8) 0.018 1 2
C(39) C 0.679941(13) 0.810920(12) 0.728825(7) 0.015 1 2
C(40) C 0.820906(12) 0.860897(10) 0.768806(6) 0.012 1 2
C(41) C 0.815811(13) 0.746837(11) 0.579337(7) 0.013 1 2
C(42) C 0.869485(15) 0.864420(12) 0.568400(7) 0.016 1 2
C(43) C 0.81294(4) 0.89185(3) 0.504677(18) 0.019 1 2
C(44) C 0.70262(4) 0.80308(3) 0.451933(18) 0.021 1 2
C(45) C 0.64719(4) 0.68634(3) 0.463441(18) 0.021 1 2
C(46) C 0.70367(3) 0.65824(3) 0.526986(17) 0.017 1 2
C(47) C 1.07131(3) 0.72515(3) 0.621506(15) 0.014 1 2
C(48) C 1.10164(4) 0.62438(3) 0.591605(18) 0.021 1 2
C(49) C 1.23149(5) 0.63800(4) 0.56217(2) 0.028 1 2
C(50) C 1.33126(4) 0.75178(4) 0.56245(2) 0.028 1 2
C(51) C 1.30125(4) 0.85258(4) 0.592612(19) 0.023 1 2
C(52) C 1.17195(3) 0.83981(3) 0.621976(17) 0.017 1 2
H(3) H 0.039936 0.478711 0.795683 0.028 1 2
H(4) H -0.192053 0.486823 0.81173 0.031 1 2
H(5) H -0.33479 0.403753 0.915158 0.031 1 2
H(6) H -0.230338 0.322944 1.011446 0.03 1 2
H(8) H -0.040246 0.279796 1.058538 0.029 1 2
H(10) H 0.163036 0.265321 1.121501 0.031 1 2
H(11) H 0.412547 0.28007 1.123303 0.032 1 2
H(12) H 0.551602 0.345018 1.014071 0.029 1 2
H(13) H 0.446475 0.390823 0.903077 0.026 1 2
H(16) H 0.193835 0.139227 0.798146 0.028 1 2
H(17) H 0.335539 0.016923 0.765718 0.031 1 2
H(18) H 0.569527 0.101969 0.715373 0.032 1 2
H(19) H 0.660835 0.311428 0.697905 0.028 1 2
H(20) H 0.520077 0.437211 0.733358 0.026 1 2
H(22) H 0.148497 0.419149 0.637778 0.028 1 2
H(23) H -0.06819 0.306364 0.542141 0.032 1 2
H(24) H -0.255466 0.124497 0.568779 0.033 1 2
H(25) H -0.221626 0.04976 0.687125 0.03 1 2
H(26) H -0.01089 0.165 0.78339 0.028 1 2
H(29) H 1.11716 0.701209 0.753956 0.028 1 2
H(30) H 1.320213 0.765904 0.850261 0.03 1 2
H(31) H 1.380884 0.949821 0.958794 0.031 1 2
H(32) H 1.220667 1.061463 0.972161 0.031 1 2
H(34) H 1.006567 1.080178 0.931834 0.03 1 2
H(36) H 0.777712 1.085926 0.90676 0.031 1 2
H(37) H 0.536055 0.995316 0.832861 0.031 1 2
H(38) H 0.474378 0.815223 0.722725 0.028 1 2
H(39) H 0.648635 0.729895 0.682543 0.027 1 2
H(42) H 0.953876 0.936135 0.60893 0.029 1 2
H(43) H 0.856041 0.983342 0.497036 0.032 1 2
H(44) H 0.660276 0.825699 0.402467 0.035 1 2
H(45) H 0.560806 0.616469 0.423092 0.033 1 2
H(46) H 0.661444 0.567892 0.536746 0.029 1 2
H(48) H 1.023338 0.536046 0.591719 0.03 1 2
H(49) H 1.253188 0.558964 0.538504 0.033 1 2
H(50) H 1.432157 0.762832 0.539634 0.032 1 2
H(51) H 1.378381 0.941921 0.593819 0.03 1 2
H(52) H 1.152748 0.919602 0.647095 0.028 1 2

loop_
_geom_angle_atom_site_label_1
_geom_angle_atom_site_label_2
_geom_angle_atom_site_label_3
_geom_angle
_geom_angle_site_symmetry_1
_geom_angle_site_symmetry_2
_geom_angle_site_symmetry_3
_geom_angle_publ_flag
S(1) P(1) C(1) 116.17931595927 1_555 1_555 1_555 yes
S(1) P(1) C(15) 112.51727494624 1_555 1_555 1_555 yes
S(1) P(1) C(21) 113.05308013891 1_555 1_555 1_555 yes
C(1) P(1) C(15) 109.00702188432 1_555 1_555 1_555 yes
C(1) P(1) C(21) 103.08564389771 1_555 1_555 1_555 yes
C(15) P(1) C(21) 101.65366450488 1_555 1_555 1_555 yes
S(2) P(2) C(27) 113.93979821314 1_555 1_555 1_555 yes
S(2) P(2) C(41) 112.79506825404 1_555 1_555 1_555 yes
S(2) P(2) C(47) 112.91904446599 1_555 1_555 1_555 yes
C(27) P(2) C(41) 108.12998546622 1_555 1_555 1_555 yes
C(27) P(2) C(47) 107.11321278862 1_555 1_555 1_555 yes
C(41) P(2) C(47) 101.00127578462 1_555 1_555 1_555 yes
P(1) C(1) C(2) 116.81203389967 1_555 1_555 1_555 yes
P(1) C(1) C(14) 123.44128221339 1_555 1_555 1_555 yes
C(2) C(1) C(14) 119.64693795317 1_555 1_555 1_555 yes
C(1) C(2) C(3) 123.46867389976 1_555 1_555 1_555 yes
C(1) C(2) C(7) 119.4475052006 1_555 1_555 1_555 yes
C(3) C(2) C(7) 117.07613909404 1_555 1_555 1_555 yes
C(2) C(3) C(4) 121.23636874394 1_555 1_555 1_555 yes
C(2) C(3) H(3) 119.4239224401 1_555 1_555 1_555 yes
C(4) C(3) H(3) 119.25728215948 1_555 1_555 1_555 yes
C(3) C(4) C(5) 121.04668887235 1_555 1_555 1_555 yes
C(3) C(4) H(4) 119.47153317882 1_555 1_555 1_555 yes
C(5) C(4) H(4) 119.47097701406 1_555 1_555 1_555 yes
C(4) C(5) C(6) 119.7276178078 1_555 1_555 1_555 yes
C(4) C(5) H(5) 118.61588058046 1_555 1_555 1_555 yes
C(6) C(5) H(5) 121.52021067975 1_555 1_555 1_555 yes
C(5) C(6) C(7) 120.68602381849 1_555 1_555 1_555 yes
C(5) C(6) H(6) 122.56830759528 1_555 1_555 1_555 yes
C(7) C(6) H(6) 116.69332916293 1_555 1_555 1_555 yes
C(2) C(7) C(6) 119.94115083678 1_555 1_555 1_555 yes
C(2) C(7) C(8) 119.50382347963 1_555 1_555 1_555 yes
C(6) C(7) C(8) 120.54663551673 1_555 1_555 1_555 yes
C(7) C(8) C(9) 121.25851959001 1_555 1_555 1_555 yes
C(7) C(8) H(8) 118.1977972366 1_555 1_555 1_555 yes
C(9) C(8) H(8) 120.48796650826 1_555 1_555 1_555 yes
C(8) C(9) C(10) 119.79795350246 1_555 1_555 1_555 yes
C(8) C(9) C(14) 120.05251623173 1_555 1_555 1_555 yes
C(10) C(9) C(14) 120.13171591484 1_555 1_555 1_555 yes
C(9) C(10) C(11) 121.11951759956 1_555 1_555 1_555 yes
C(9) C(10) H(10) 117.70079546502 1_555 1_555 1_555 yes
C(11) C(10) H(10) 121.09636096687 1_555 1_555 1_555 yes
C(10) C(11) C(12) 119.16420159431 1_555 1_555 1_555 yes
C(10) C(11) H(11) 121.30740957147 1_555 1_555 1_555 yes
C(12) C(11) H(11) 119.41574292202 1_555 1_555 1_555 yes
C(11) C(12) C(13) 121.34933499789 1_555 1_555 1_555 yes
C(11) C(12) H(12) 118.7361041641 1_555 1_555 1_555 yes
C(13) C(12) H(12) 119.84994060383 1_555 1_555 1_555 yes
C(12) C(13) C(14) 121.41243086548 1_555 1_555 1_555 yes
C(12) C(13) H(13) 119.78190676574 1_555 1_555 1_555 yes
C(14) C(13) H(13) 118.61580734701 1_555 1_555 1_555 yes
C(1) C(14) C(9) 118.88457773409 1_555 1_555 1_555 yes
C(1) C(14) C(13) 124.25241712385 1_555 1_555 1_555 yes
C(9) C(14) C(13) 116.77687581642 1_555 1_555 1_555 yes
P(1) C(15) C(16) 120.77980108693 1_555 1_555 1_555 yes
P(1) C(15) C(20) 119.39740176717 1_555 1_555 1_555 yes
C(16) C(15) C(20) 119.74866823039 1_555 1_555 1_555 yes
C(15) C(16) C(17) 120.12598507902 1_555 1_555 1_555 yes
C(15) C(16) H(16) 120.773650425 1_555 1_555 1_555 yes
C(17) C(16) H(16) 119.08099417835 1_555 1_555 1_555 yes
C(16) C(17) C(18) 120.03354139403 1_555 1_555 1_555 yes
C(16) C(17) H(17) 119.62564947286 1_555 1_555 1_555 yes
C(18) C(17) H(17) 120.34080562722 1_555 1_555 1_555 yes
C(17) C(18) C(19) 119.97341199865 1_555 1_555 1_555 yes
C(17) C(18) H(18) 119.74351939946 1_555 1_555 1_555 yes
C(19) C(18) H(18) 120.27679900329 1_555 1_555 1_555 yes
C(18) C(19) C(20) 120.16920826739 1_555 1_555 1_555 yes
C(18) C(19) H(19) 120.01254051498 1_555 1_555 1_555 yes
C(20) C(19) H(19) 119.81797429136 1_555 1_555 1_555 yes
C(15) C(20) C(19) 119.93297057431 1_555 1_555 1_555 yes
C(15) C(20) H(20) 119.61996671767 1_555 1_555 1_555 yes
C(19) C(20) H(20) 120.44621979763 1_555 1_555 1_555 yes
P(1) C(21) C(22) 119.12758738086 1_555 1_555 1_555 yes
P(1) C(21) C(26) 121.18503230286 1_555 1_555 1_555 yes
C(22) C(21) C(26) 119.67326068378 1_555 1_555 1_555 yes
C(21) C(22) C(23) 120.0566163157 1_555 1_555 1_555 yes
C(21) C(22) H(22) 118.94325215203 1_555 1_555 1_555 yes
C(23) C(22) H(22) 120.95588578108 1_555 1_555 1_555 yes
C(22) C(23) C(24) 120.04948596291 1_555 1_555 1_555 yes
C(22) C(23) H(23) 119.78937480763 1_555 1_555 1_555 yes
C(24) C(23) H(23) 120.15502849386 1_555 1_555 1_555 yes
C(23) C(24) C(25) 120.14181602275 1_555 1_555 1_555 yes
C(23) C(24) H(24) 120.09781626179 1_555 1_555 1_555 yes
C(25) C(24) H(24) 119.75623927254 1_555 1_555 1_555 yes
C(24) C(25) C(26) 119.83453403276 1_555 1_555 1_555 yes
C(24) C(25) H(25) 120.39617698153 1_555 1_555 1_555 yes
C(26) C(25) H(25) 119.76876790165 1_555 1_555 1_555 yes
C(21) C(26) C(25) 120.21360168119 1_555 1_555 1_555 yes
C(21) C(26) H(26) 120.35856807943 1_555 1_555 1_555 yes
C(25) C(26) H(26) 119.3187483361 1_555 1_555 1_555 yes
P(2) C(27) C(28) 120.61336706861 1_555 1_555 1_555 yes
P(2) C(27) C(40) 119.7355202697 1_555 1_555 1_555 yes
C(28) C(27) C(40) 119.54566850359 1_555 1_555 1_555 yes
C(27) C(28) C(29) 124.01096048696 1_555 1_555 1_555 yes
C(27) C(28) C(33) 119.016550034 1_555 1_555 1_555 yes
C(29) C(28) C(33) 116.81505020701 1_555 1_555 1_555 yes
C(28) C(29) C(30) 121.32232850736 1_555 1_555 1_555 yes
C(28) C(29) H(29) 120.48674593462 1_555 1_555 1_555 yes
C(30) C(29) H(29) 118.06016364855 1_555 1_555 1_555 yes
C(29) C(30) C(31) 121.05023098958 1_555 1_555 1_555 yes
C(29) C(30) H(30) 119.29852157829 1_555 1_555 1_555 yes
C(31) C(30) H(30) 119.63892851176 1_555 1_555 1_555 yes
C(30) C(31) C(32) 119.80543815504 1_555 1_555 1_555 yes
C(30) C(31) H(31) 120.00947931535 1_555 1_555 1_555 yes
C(32) C(31) H(31) 120.14960799788 1_555 1_555 1_555 yes
C(31) C(32) C(33) 120.54230414248 1_555 1_555 1_555 yes
C(31) C(32) H(32) 122.38173939023 1_555 1_555 1_555 yes
C(33) C(32) H(32) 117.0508085229 1_555 1_555 1_555 yes
C(28) C(33) C(32) 120.18875025342 1_555 1_555 1_555 yes
C(28) C(33) C(34) 119.85921071086 1_555 1_555 1_555 yes
C(32) C(33) C(34) 119.91826870393 1_555 1_555 1_555 yes
C(33) C(34) C(35) 121.1918446828 1_555 1_555 1_555 yes
C(33) C(34) H(34) 119.68151648083 1_555 1_555 1_555 yes
C(35) C(34) H(34) 119.07598660143 1_555 1_555 1_555 yes
C(34) C(35) C(36) 120.10473018385 1_555 1_555 1_555 yes
C(34) C(35) C(40) 119.76367039647 1_555 1_555 1_555 yes
C(36) C(35) C(40) 120.09966977432 1_555 1_555 1_555 yes
C(35) C(36) C(37) 120.68532068412 1_555 1_555 1_555 yes
C(35) C(36) H(36) 117.9967056588 1_555 1_555 1_555 yes
C(37) C(36) H(36) 121.29776509028 1_555 1_555 1_555 yes
C(36) C(37) C(38) 119.66647272816 1_555 1_555 1_555 yes
C(36) C(37) H(37) 121.39089396046 1_555 1_555 1_555 yes
C(38) C(37) H(37) 118.91642379372 1_555 1_555 1_555 yes
C(37) C(38) C(39) 121.10491746676 1_555 1_555 1_555 yes
C(37) C(38) H(38) 119.7143493681 1_555 1_555 1_555 yes
C(39) C(38) H(38) 119.17077160156 1_555 1_555 1_555 yes
C(38) C(39) C(40) 121.22883240987 1_555 1_555 1_555 yes
C(38) C(39) H(39) 119.58251925387 1_555 1_555 1_555 yes
C(40) C(39) H(39) 118.95982789392 1_555 1_555 1_555 yes
C(27) C(40) C(35) 119.26903916574 1_555 1_555 1_555 yes
C(27) C(40) C(39) 123.58287952947 1_555 1_555 1_555 yes
C(35) C(40) C(39) 117.00130007796 1_555 1_555 1_555 yes
P(2) C(41) C(42) 121.81527386649 1_555 1_555 1_555 yes
P(2) C(41) C(46) 118.47848404016 1_555 1_555 1_555 yes
C(42) C(41) C(46) 119.52597322009 1_555 1_555 1_555 yes
C(41) C(42) C(43) 119.93595066096 1_555 1_555 1_555 yes
C(41) C(42) H(42) 121.62995092756 1_555 1_555 1_555 yes
C(43) C(42) H(42) 118.42873447427 1_555 1_555 1_555 yes
C(42) C(43) C(44) 120.43677188735 1_555 1_555 1_555 yes
C(42) C(43) H(43) 118.91868481027 1_555 1_555 1_555 yes
C(44) C(43) H(43) 120.6442762723 1_555 1_555 1_555 yes
C(43) C(44) C(45) 119.78858179023 1_555 1_555 1_555 yes
C(43) C(44) H(44) 119.55277115918 1_555 1_555 1_555 yes
C(45) C(44) H(44) 120.65756035085 1_555 1_555 1_555 yes
C(44) C(45) C(46) 120.03465329474 1_555 1_555 1_555 yes
C(44) C(45) H(45) 120.5891046228 1_555 1_555 1_555 yes
C(46) C(45) H(45) 119.37400946315 1_555 1_555 1_555 yes
C(41) C(46) C(45) 120.26069917428 1_555 1_555 1_555 yes
C(41) C(46) H(46) 118.90132631993 1_555 1_555 1_555 yes
C(45) C(46) H(46) 120.8376854673 1_555 1_555 1_555 yes
P(2) C(47) C(48) 118.45104240587 1_555 1_555 1_555 yes
P(2) C(47) C(52) 121.89578151336 1_555 1_555 1_555 yes
C(48) C(47) C(52) 119.61560785821 1_555 1_555 1_555 yes
C(47) C(48) C(49) 120.09991017434 1_555 1_555 1_555 yes
C(47) C(48) H(48) 119.11048890442 1_555 1_555 1_555 yes
C(49) C(48) H(48) 120.78952309262 1_555 1_555 1_555 yes
C(48) C(49) C(50) 120.29389414674 1_555 1_555 1_555 yes
C(48) C(49) H(49) 119.34389029105 1_555 1_555 1_555 yes
C(50) C(49) H(49) 120.35852800016 1_555 1_555 1_555 yes
C(49) C(50) C(51) 119.64372831383 1_555 1_555 1_555 yes
C(49) C(50) H(50) 120.58259710238 1_555 1_555 1_555 yes
C(51) C(50) H(50) 119.77338096591 1_555 1_555 1_555 yes
C(50) C(51) C(52) 120.43817408821 1_555 1_555 1_555 yes
C(50) C(51) H(51) 120.52100131781 1_555 1_555 1_555 yes
C(52) C(51) H(51) 119.04005119394 1_555 1_555 1_555 yes
C(47) C(52) C(51) 119.90784063082 1_555 1_555 1_555 yes
C(47) C(52) H(52) 121.0199015784 1_555 1_555 1_555 yes
C(51) C(52) H(52) 119.02578587144 1_555 1_555 1_555 yes

loop_
_geom_bond_atom_site_label_1
_geom_bond_atom_site_label_2
_geom_bond_distance
_geom_bond_site_symmetry_1
_geom_bond_site_symmetry_2
_geom_bond_publ_flag
S(1) P(1) 1.9551550505887 1_555 1_555 yes
S(2) P(2) 1.9483422337103 1_555 1_555 yes
P(1) C(1) 1.8274569955594 1_555 1_555 yes
P(1) C(15) 1.8248501248663 1_555 1_555 yes
P(1) C(21) 1.8249342957742 1_555 1_555 yes
P(2) C(27) 1.8278849536647 1_555 1_555 yes
P(2) C(41) 1.827802247456 1_555 1_555 yes
P(2) C(47) 1.8262080290948 1_555 1_555 yes
C(1) C(2) 1.4226622035247 1_555 1_555 yes
C(1) C(14) 1.4213010640393 1_555 1_555 yes
C(2) C(3) 1.4340792101349 1_555 1_555 yes
C(2) C(7) 1.4364995984005 1_555 1_555 yes
C(3) C(4) 1.3683269590493 1_555 1_555 yes
C(3) H(3) 1.082994958944 1_555 1_555 yes
C(4) C(5) 1.4237142072663 1_555 1_555 yes
C(4) H(4) 1.0829929389596 1_555 1_555 yes
C(5) C(6) 1.3635515381388 1_555 1_555 yes
C(5) H(5) 1.0830074042638 1_555 1_555 yes
C(6) C(7) 1.4320719480839 1_555 1_555 yes
C(6) H(6) 1.0829998556996 1_555 1_555 yes
C(7) C(8) 1.3938859503439 1_555 1_555 yes
C(8) C(9) 1.3973812195123 1_555 1_555 yes
C(8) H(8) 1.0830079956184 1_555 1_555 yes
C(9) C(10) 1.4271225320947 1_555 1_555 yes
C(9) C(14) 1.4384522221894 1_555 1_555 yes
C(10) C(11) 1.3651631356684 1_555 1_555 yes
C(10) H(10) 1.0829982693484 1_555 1_555 yes
C(11) C(12) 1.4223191663139 1_555 1_555 yes
C(11) H(11) 1.0829890085749 1_555 1_555 yes
C(12) C(13) 1.3698365308398 1_555 1_555 yes
C(12) H(12) 1.0830060279516 1_555 1_555 yes
C(13) C(14) 1.431433984375 1_555 1_555 yes
C(13) H(13) 1.083002304361 1_555 1_555 yes
C(15) C(16) 1.4011211357623 1_555 1_555 yes
C(15) C(20) 1.3955745785972 1_555 1_555 yes
C(16) C(17) 1.3923966161512 1_555 1_555 yes
C(16) H(16) 1.0830021644027 1_555 1_555 yes
C(17) C(18) 1.3972073186779 1_555 1_555 yes
C(17) H(17) 1.0830065621296 1_555 1_555 yes
C(18) C(19) 1.3911167365428 1_555 1_555 yes
C(18) H(18) 1.0829960215078 1_555 1_555 yes
C(19) C(20) 1.3994515275954 1_555 1_555 yes
C(19) H(19) 1.0830053626567 1_555 1_555 yes
C(20) H(20) 1.0829947763962 1_555 1_555 yes
C(21) C(22) 1.3928421485968 1_555 1_555 yes
C(21) C(26) 1.3995330983414 1_555 1_555 yes
C(22) C(23) 1.3949835045526 1_555 1_555 yes
C(22) H(22) 1.0830024189561 1_555 1_555 yes
C(23) C(24) 1.3897173789093 1_555 1_555 yes
C(23) H(23) 1.0830004649701 1_555 1_555 yes
C(24) C(25) 1.3949752396456 1_555 1_555 yes
C(24) H(24) 1.08299748488 1_555 1_555 yes
C(25) C(26) 1.3902366895421 1_555 1_555 yes
C(25) H(25) 1.0830056499312 1_555 1_555 yes
C(26) H(26) 1.0830013690318 1_555 1_555 yes
C(27) C(28) 1.4242933513286 1_555 1_555 yes
C(27) C(40) 1.4242074295371 1_555 1_555 yes
C(28) C(29) 1.4370657323133 1_555 1_555 yes
C(28) C(33) 1.4406890054187 1_555 1_555 yes
C(29) C(30) 1.3715157088339 1_555 1_555 yes
C(29) H(29) 1.0830036971351 1_555 1_555 yes
C(30) C(31) 1.42377967274 1_555 1_555 yes
C(30) H(30) 1.0829990009889 1_555 1_555 yes
C(31) C(32) 1.3681279336167 1_555 1_555 yes
C(31) H(31) 1.0829947424763 1_555 1_555 yes
C(32) C(33) 1.4311986688819 1_555 1_555 yes
C(32) H(32) 1.0830041486444 1_555 1_555 yes
C(33) C(34) 1.3988289991546 1_555 1_555 yes
C(34) C(35) 1.3959584593338 1_555 1_555 yes
C(34) H(34) 1.0829940654351 1_555 1_555 yes
C(35) C(36) 1.4314476622431 1_555 1_555 yes
C(35) C(40) 1.4391420398573 1_555 1_555 yes
C(36) C(37) 1.3661503679458 1_555 1_555 yes
C(36) H(36) 1.0829930330556 1_555 1_555 yes
C(37) C(38) 1.4247421885289 1_555 1_555 yes
C(37) H(37) 1.0830026937446 1_555 1_555 yes
C(38) C(39) 1.3727435213693 1_555 1_555 yes
C(38) H(38) 1.0830034720462 1_555 1_555 yes
C(39) C(40) 1.4342633252143 1_555 1_555 yes
C(39) H(39) 1.0829936480706 1_555 1_555 yes
C(41) C(42) 1.3982886116988 1_555 1_555 yes
C(41) C(46) 1.396590189194 1_555 1_555 yes
C(42) C(43) 1.3931280455501 1_555 1_555 yes
C(42) H(42) 1.083003562711 1_555 1_555 yes
C(43) C(44) 1.3911085971779 1_555 1_555 yes
C(43) H(43) 1.083004086266 1_555 1_555 yes
C(44) C(45) 1.3925698695843 1_555 1_555 yes
C(44) H(44) 1.0829979107664 1_555 1_555 yes
C(45) C(46) 1.3948685399543 1_555 1_555 yes
C(45) H(45) 1.082993980058 1_555 1_555 yes
C(46) H(46) 1.0830065211739 1_555 1_555 yes
C(47) C(48) 1.3951135833419 1_555 1_555 yes
C(47) C(52) 1.3997190089035 1_555 1_555 yes
C(48) C(49) 1.3954656549444 1_555 1_555 yes
C(48) H(48) 1.0830040485182 1_555 1_555 yes
C(49) C(50) 1.3894000443764 1_555 1_555 yes
C(49) H(49) 1.0830021450829 1_555 1_555 yes
C(50) C(51) 1.3944478382092 1_555 1_555 yes
C(50) H(50) 1.0829945925707 1_555 1_555 yes
C(51) C(52) 1.391628595208 1_555 1_555 yes
C(51) H(51) 1.0829945780944 1_555 1_555 yes
C(52) H(52) 1.083002708338 1_555 1_555 yes

loop_
_atom_site_anharm_gc_c_label
_atom_site_anharm_gc_c_111
_atom_site_anharm_gc_c_222
_atom_site_anharm_gc_c_333
_atom_site_anharm_gc_c_112
_atom_site_anharm_gc_c_122
_atom_site_anharm_gc_c_113
_atom_site_anharm_gc_c_133
_atom_site_anharm_gc_c_223
_atom_site_anharm_gc_c_233
_atom_site_anharm_gc_c_123
S(1) 0.000006(8) 0.000006(4) 0.0000149(14) 0.000007(4) 0.000007(3) 0.000022(2) 0.0000023(14) -0.0000007(16) -0.0000016(12) 0.0000042(15)
S(2) 0.001338(13) 0.000014(5) 0.0000180(15) 0.000186(6) 0.000008(4) 0.000016(3) 0.0000290(17) 0.0000153(18) 0.0000184(13) -0.0000029(18)
P(2) 0.000361(8) 0.000025(4) 0.0000010(11) 0.000110(4) 0.000046(3) 0.000015(2) 0.0000048(12) 0.0000057(14) -0.0000007(9) 0.0000041(14)
C(5) -0.00005(3) -0.00058(2) -0.000001(5) -0.000174(18) -0.000324(18) -0.000040(9) -0.000008(5) -0.000130(9) -0.000031(5) -0.000075(7)
C(12) 0.00003(3) -0.00004(3) -0.000028(5) 0.000081(18) 0.000069(18) -0.000006(8) 0.000001(5) -0.000090(9) -0.000037(5) -0.000008(7)
C(24) 0.00035(3) 0.00004(2) -0.000004(5) 0.000110(19) 0.000116(16) -0.000096(10) 0.000027(5) -0.000020(7) 0.000017(5) -0.000034(6)
C(43) -0.00027(4) -0.00010(2) 0.000001(5) -0.00008(2) -0.000044(17) 0.000081(11) -0.000001(5) 0.000013(7) -0.000005(5) 0.000057(7)
C(44) 0.00011(4) -0.00013(3) 0.000020(5) 0.00003(3) -0.00004(2) 0.000070(11) -0.000012(5) 0.000079(8) 0.000005(5) 0.000066(8)
C(45) 0.00038(4) -0.00002(2) 0.000021(5) 0.00011(2) 0.000041(19) -0.000019(11) -0.000002(5) 0.000097(8) -0.000004(5) 0.000020(7)
C(46) 0.00034(3) -0.000018(18) 0.000016(5) 0.000047(17) 0.000011(14) -0.000021(9) -0.000004(5) 0.000021(6) -0.000016(4) -0.000024(6)
C(47) 0.00056(3) 0.000104(17) 0.000001(4) 0.000317(17) 0.000202(14) 0.000047(8) 0.000014(4) 0.000020(6) 0.000007(4) 0.000033(5)
C(48) 0.00104(5) 0.00028(2) 0.000018(5) 0.00071(3) 0.00049(2) 0.000060(13) 0.000051(6) 0.000008(8) 0.000028(5) 0.000037(8)
C(49) 0.00103(6) 0.00084(4) 0.000052(7) 0.00085(4) 0.00078(4) 0.000044(17) 0.000096(8) -0.000032(13) 0.000088(7) -0.000005(12)
C(50) 0.00053(4) 0.00078(5) 0.000012(6) 0.00054(3) 0.00058(4) 0.000040(13) 0.000011(7) -0.000064(14) 0.000013(7) 0.000006(11)
C(51) 0.00024(3) 0.00032(3) 0.000008(6) 0.00031(2) 0.00034(2) 0.000036(10) 0.000026(6) 0.000021(11) -0.000001(6) 0.000056(8)
C(52) 0.00025(3) 0.00017(2) 0.000003(5) 0.000236(18) 0.000242(15) 0.000042(9) 0.000026(5) 0.000044(7) 0.000020(5) 0.000050(6)

loop_
_atom_site_anharm_gc_d_label
_atom_site_anharm_gc_d_1111
_atom_site_anharm_gc_d_2222
_atom_site_anharm_gc_d_3333
_atom_site_anharm_gc_d_1112
_atom_site_anharm_gc_d_1222
_atom_site_anharm_gc_d_1113
_atom_site_anharm_gc_d_1333
_atom_site_anharm_gc_d_2223
_atom_site_anharm_gc_d_2333
_atom_site_anharm_gc_d_1122
_atom_site_anharm_gc_d_1133
_atom_site_anharm_gc_d_2233
_atom_site_anharm_gc_d_1123
_atom_site_anharm_gc_d_1223
_atom_site_anharm_gc_d_1233
S(2) 0.000110(9) 0.000012(2) 0.0000018(5) 0.000022(4) 0.0000041(19) -0.000001(2) -0.0000001(5) 0.0000033(8) 0.0000005(4) 0.000005(2) 0.0000028(8) 0.0000011(5) 0.0000005(10) 0.0000006(7) 0.0000001(5)

_cod_database_fobs_code 2108409
